data_1552756
loop_
_publ_author_name
'Traver, Joseph R.'
'Guillet, Gary L.'
'Hillesheim, Patrick C.'

_publ_section_title
;
 (4-Carboxybenzyl)triphenylphosphonium hexafluoridophosphate
 tetrahydrofuran monosolvate
;
_journal_coeditor_code BV4025
_journal_issue 11
_journal_name_full IUCrData
_journal_page_first x191478
_journal_paper_doi 10.1107/S2414314619014780
_journal_volume 4
_journal_year 2019
_chemical_formula_iupac 'C26 H22 O2 P +, P F6 -, C4 H7 O1'
_chemical_formula_moiety 'C26 H22 O2 P +, F6 P -, C4 H7 O1'
_chemical_formula_sum 'C30 H29 F6 O3 P2'
_chemical_formula_weight 613.47
_chemical_name_systematic
;
(4-Carboxybenzyl)triphenylphosphonium hexafluoridophosphate tetrahydrofuran
monosolvate
;
_space_group_crystal_system triclinic
_space_group_IT_number 2
_space_group_name_Hall '-P 1'
_space_group_name_H-M_alt 'P -1'
_atom_sites_solution_hydrogens mixed
_atom_sites_solution_primary dual
_audit_creation_method
;
Olex2 1.2
(compiled 2018.05.29 svn.r3508 for OlexSys, GUI svn.r5506)
;
_cell_angle_alpha 85.454(3)
_cell_angle_beta 71.125(4)
_cell_angle_gamma 74.999(4)
_cell_formula_units_Z 2
_cell_length_a 10.3724(4)
_cell_length_b 11.1647(5)
_cell_length_c 14.1562(5)
_cell_measurement_reflns_used 5598
_cell_measurement_temperature 170(2)
_cell_measurement_theta_max 23.2090
_cell_measurement_theta_min 2.4200
_cell_volume 1498.32(11)
_computing_cell_refinement
;
CrysAlisPro (Rigaku OD, 2018)
;
_computing_data_collection
;
CrysAlisPro (Rigaku OD, 2018)
;
_computing_data_reduction
;
CrysAlisPro (Rigaku OD, 2018)
;
_computing_molecular_graphics
;
<i>OLEX2</i> (Dolomanov <i>et al.</i>,  2009)
;
_computing_publication_material
;
<i>OLEX2</i> (Dolomanov <i>et al.</i>,  2009)
;
_computing_structure_refinement
;
ShelXL (Sheldrick, 2015a)
;
_computing_structure_solution
;
ShelXT (Sheldrick, 2015b)
;
_diffrn_ambient_temperature 170(2)
_diffrn_detector 'Rigaku XtaLAB area detector'
_diffrn_detector_area_resol_mean 13.6612
_diffrn_measured_fraction_theta_full 1.000
_diffrn_measured_fraction_theta_max 0.950
_diffrn_measurement_device_type 'Rigaku XtaLAB Mini'
_diffrn_measurement_method 'profile data from \w-scans'
_diffrn_radiation_monochromator 'Graphite Monochromator'
_diffrn_radiation_type MoK\a
_diffrn_radiation_wavelength 0.71073
_diffrn_reflns_av_R_equivalents 0.0416
_diffrn_reflns_av_unetI/netI 0.0493
_diffrn_reflns_limit_h_max 15
_diffrn_reflns_limit_h_min -15
_diffrn_reflns_limit_k_max 16
_diffrn_reflns_limit_k_min -16
_diffrn_reflns_limit_l_max 21
_diffrn_reflns_limit_l_min -21
_diffrn_reflns_number 36497
_diffrn_reflns_theta_full 25.242
_diffrn_reflns_theta_max 33.122
_diffrn_reflns_theta_min 1.888
_diffrn_source 'Sealed Tube'
_exptl_absorpt_coefficient_mu 0.212
_exptl_absorpt_correction_T_max 1.00000
_exptl_absorpt_correction_T_min 0.97890
_exptl_absorpt_correction_type multi-scan
_exptl_absorpt_process_details
;
(<i>REQAB</i>; Rigaku, 1998)
;
_exptl_crystal_colour colorless
_exptl_crystal_density_diffrn 1.360
_exptl_crystal_description block
_exptl_crystal_F_000 634
_exptl_crystal_size_max 0.460
_exptl_crystal_size_mid 0.420
_exptl_crystal_size_min 0.260
_refine_diff_density_max 0.350
_refine_diff_density_min -0.335
_refine_ls_extinction_method none
_refine_ls_goodness_of_fit_ref 1.029
_refine_ls_hydrogen_treatment mixed
_refine_ls_matrix_type full
_refine_ls_number_parameters 376
_refine_ls_number_reflns 10830
_refine_ls_number_restraints 355
_refine_ls_restrained_S_all 1.017
_refine_ls_R_factor_all 0.1374
_refine_ls_R_factor_gt 0.0644
_refine_ls_shift/su_max 0.000
_refine_ls_shift/su_mean 0.000
_refine_ls_structure_factor_coef Fsqd
_refine_ls_weighting_details 'w=1/[\s^2^(Fo^2^)+(0.0843P)^2^+0.3868P] where P=(Fo^2^+2Fc^2^)/3'
_refine_ls_weighting_scheme calc
_refine_ls_wR_factor_gt 0.1604
_refine_ls_wR_factor_ref 0.2119
_reflns_number_gt 5318
_reflns_number_total 10830
_reflns_threshold_expression 'I > 2\s(I)'
_cod_data_source_file bv4025sup1.cif
_cod_data_source_block I
_cod_database_code 1552756
_shelx_space_group_comment
;
The symmetry employed for this shelxl refinement is uniquely defined
by the following loop, which should always be used as a source of
symmetry information in preference to the above space-group names.
They are only intended as comments.
;

loop_
_space_group_symop_operation_xyz
'x, y, z'
'-x, -y, -z'

loop_
_atom_site_type_symbol
_atom_site_label
_atom_site_fract_x
_atom_site_fract_y
_atom_site_fract_z
_atom_site_U_iso_or_equiv
_atom_site_adp_type
_atom_site_calc_flag
_atom_site_occupancy
_atom_site_disorder_assembly
_atom_site_disorder_group
P P1 0.74066(6) 0.63718(5) 0.30298(4) 0.04533(15) Uani d 1 . .
O O1 0.8721(4) 0.0549(2) 0.6234(2) 0.1160(9) Uani d 1 . .
H H1 0.918(4) 0.0158(11) 0.657(2) 0.139 Uiso d 1 . .
O O2 0.8305(3) 0.2077(2) 0.72578(18) 0.1091(8) Uani d 1 . .
C C1 0.6458(2) 0.7187(2) 0.22186(16) 0.0484(5) Uani d 1 . .
C C2 0.6196(3) 0.8464(2) 0.21474(19) 0.0624(6) Uani d 1 . .
H H2 0.651620 0.890564 0.251697 0.075 Uiso calc 1 . .
C C3 0.5452(3) 0.9086(3) 0.1522(2) 0.0772(8) Uani d 1 . .
H H3 0.527528 0.994509 0.147005 0.093 Uiso calc 1 . .
C C4 0.4976(3) 0.8430(3) 0.0978(2) 0.0775(8) Uani d 1 . .
H H4 0.447278 0.884980 0.056302 0.093 Uiso calc 1 . .
C C5 0.5236(3) 0.7165(3) 0.1043(2) 0.0756(8) Uani d 1 . .
H H5 0.490899 0.672951 0.067442 0.091 Uiso calc 1 . .
C C6 0.5985(3) 0.6535(2) 0.16561(19) 0.0647(6) Uani d 1 . .
H H6 0.617192 0.567505 0.169297 0.078 Uiso calc 1 . .
C C7 0.9235(2) 0.5847(2) 0.23621(17) 0.0518(5) Uani d 1 . .
C C8 0.9759(3) 0.6236(3) 0.1395(2) 0.0841(9) Uani d 1 . .
H H8 0.915867 0.675518 0.108535 0.101 Uiso calc 1 . .
C C9 1.1180(4) 0.5851(4) 0.0888(3) 0.1118(13) Uani d 1 . .
H H9 1.153053 0.612248 0.023932 0.134 Uiso calc 1 . .
C C10 1.2067(3) 0.5088(4) 0.1319(3) 0.0961(10) Uani d 1 . .
H H10 1.302136 0.484259 0.096759 0.115 Uiso calc 1 . .
C C11 1.1568(3) 0.4673(3) 0.2271(3) 0.0790(8) Uani d 1 . .
H H11 1.218125 0.413546 0.256036 0.095 Uiso calc 1 . .
C C12 1.0149(3) 0.5054(3) 0.2806(2) 0.0664(6) Uani d 1 . .
H H12 0.981129 0.478122 0.345627 0.080 Uiso calc 1 . .
C C13 0.7139(2) 0.7373(2) 0.40360(16) 0.0487(5) Uani d 1 . .
C C14 0.5770(2) 0.7835(2) 0.46638(18) 0.0592(6) Uani d 1 . .
H H14 0.501928 0.765693 0.452887 0.071 Uiso calc 1 . .
C C15 0.5525(3) 0.8547(3) 0.54755(19) 0.0716(7) Uani d 1 . .
H H15 0.461258 0.884205 0.589679 0.086 Uiso calc 1 . .
C C16 0.6626(4) 0.8826(3) 0.5666(2) 0.0885(9) Uani d 1 . .
H H16 0.645946 0.929729 0.622600 0.106 Uiso calc 1 . .
C C17 0.7963(4) 0.8418(4) 0.5044(3) 0.0989(11) Uani d 1 . .
H H17 0.869711 0.864235 0.516797 0.119 Uiso calc 1 . .
C C18 0.8241(3) 0.7675(3) 0.4231(2) 0.0741(8) Uani d 1 . .
H H18 0.915927 0.738160 0.381855 0.089 Uiso calc 1 . .
C C19 0.6635(3) 0.5082(2) 0.35274(18) 0.0555(5) Uani d 1 . .
H H19A 0.563440 0.541874 0.383806 0.067 Uiso calc 1 . .
H H19B 0.674226 0.457737 0.296686 0.067 Uiso calc 1 . .
C C20 0.7174(2) 0.4229(2) 0.42731(17) 0.0509(5) Uani d 1 . .
C C21 0.6971(3) 0.4625(2) 0.52283(17) 0.0586(6) Uani d 1 . .
H H21 0.656054 0.545436 0.540365 0.070 Uiso calc 1 . .
C C22 0.7372(3) 0.3796(3) 0.59205(19) 0.0637(6) Uani d 1 . .
H H22 0.724507 0.407528 0.655365 0.076 Uiso calc 1 . .
C C23 0.7959(2) 0.2560(2) 0.56810(19) 0.0597(6) Uani d 1 . .
C C24 0.8165(3) 0.2157(2) 0.4731(2) 0.0669(6) Uani d 1 . .
H H24 0.856520 0.132446 0.456076 0.080 Uiso calc 1 . .
C C25 0.7776(3) 0.2990(2) 0.40295(19) 0.0620(6) Uani d 1 . .
H H25 0.792159 0.271259 0.339220 0.074 Uiso calc 1 . .
C C26 0.8337(3) 0.1693(3) 0.6463(3) 0.0837(9) Uani d 1 . .
P P2 0.40321(7) 0.72795(6) 0.84033(5) 0.05614(18) Uani d 1 . .
F F1 0.4425(2) 0.61011(15) 0.90639(15) 0.0898(5) Uani d 1 . .
F F2 0.3132(2) 0.80537(17) 0.93905(12) 0.0885(5) Uani d 1 . .
F F3 0.26869(16) 0.68270(16) 0.84047(12) 0.0765(4) Uani d 1 . .
F F4 0.3598(2) 0.84541(16) 0.77637(13) 0.0880(5) Uani d 1 . .
F F5 0.49227(19) 0.64899(17) 0.74183(13) 0.0888(5) Uani d 1 . .
F F6 0.53703(18) 0.77003(16) 0.84106(16) 0.0922(6) Uani d 1 . .
O O3 0.9436(5) -0.0783(4) 0.7706(3) 0.1069(17) Uani d 0.677(7) A 1
C C27 0.8665(8) -0.1658(6) 0.8066(5) 0.1210(16) Uani d 0.677(7) A 1
H H27 0.818201 -0.197237 0.773400 0.145 Uiso calc 0.677(7) A 1
C C28 0.8753(9) -0.1996(7) 0.9067(5) 0.1210(16) Uani d 0.677(7) A 1
H H28A 0.784141 -0.205188 0.951909 0.145 Uiso calc 0.677(7) A 1
H H28B 0.941887 -0.279065 0.905110 0.145 Uiso calc 0.677(7) A 1
C C29 0.9219(12) -0.1022(8) 0.9390(5) 0.1210(16) Uani d 0.677(7) A 1
H H29A 0.997832 -0.137682 0.966465 0.145 Uiso calc 0.677(7) A 1
H H29B 0.845038 -0.050248 0.989461 0.145 Uiso calc 0.677(7) A 1
C C30 0.9709(11) -0.0292(7) 0.8483(5) 0.1210(16) Uani d 0.677(7) A 1
H H30A 0.921060 0.057500 0.859217 0.145 Uiso calc 0.677(7) A 1
H H30B 1.070759 -0.035581 0.831996 0.145 Uiso calc 0.677(7) A 1
O O3' 0.8547(11) -0.0047(9) 0.8366(8) 0.115(3) Uani d 0.323(7) A 2
C C27' 0.8325(17) -0.1247(11) 0.8378(12) 0.115(3) Uani d 0.323(7) A 2
H H27A 0.859726 -0.154340 0.769843 0.138 Uiso calc 0.323(7) A 2
H H27B 0.733414 -0.121126 0.869012 0.138 Uiso calc 0.323(7) A 2
C C28' 0.9160(19) -0.2124(13) 0.8937(14) 0.115(3) Uani d 0.323(7) A 2
H H28C 1.006357 -0.256937 0.849930 0.138 Uiso calc 0.323(7) A 2
H H28D 0.865293 -0.270856 0.932682 0.138 Uiso calc 0.323(7) A 2
C C29' 0.931(2) -0.1204(14) 0.9579(13) 0.115(3) Uani d 0.323(7) A 2
H H29C 1.011503 -0.152612 0.980819 0.138 Uiso calc 0.323(7) A 2
H H29D 0.846886 -0.096822 1.015150 0.138 Uiso calc 0.323(7) A 2
C C30' 0.9503(16) -0.0117(12) 0.8872(11) 0.115(3) Uani d 0.323(7) A 2
H H30' 1.012053 0.038261 0.879819 0.138 Uiso calc 0.323(7) A 2

loop_
_atom_site_aniso_label
_atom_site_aniso_U_11
_atom_site_aniso_U_22
_atom_site_aniso_U_33
_atom_site_aniso_U_12
_atom_site_aniso_U_13
_atom_site_aniso_U_23
P1 0.0450(3) 0.0476(3) 0.0460(3) -0.0146(2) -0.0158(2) 0.0025(2)
O1 0.176(3) 0.0861(16) 0.116(2) -0.0328(17) -0.094(2) 0.0355(15)
O2 0.140(2) 0.1107(19) 0.0745(14) -0.0115(16) -0.0513(15) 0.0239(13)
C1 0.0525(11) 0.0457(11) 0.0488(11) -0.0131(9) -0.0178(9) 0.0008(8)
C2 0.0810(17) 0.0471(12) 0.0692(15) -0.0166(11) -0.0371(13) 0.0023(11)
C3 0.107(2) 0.0499(14) 0.0852(19) -0.0116(14) -0.0514(17) 0.0081(13)
C4 0.096(2) 0.0684(16) 0.0803(18) -0.0118(15) -0.0529(17) 0.0115(14)
C5 0.103(2) 0.0677(16) 0.0780(18) -0.0260(15) -0.0560(17) 0.0082(13)
C6 0.0907(18) 0.0499(13) 0.0684(15) -0.0197(12) -0.0441(14) 0.0037(11)
C7 0.0500(11) 0.0530(12) 0.0510(11) -0.0125(9) -0.0133(9) -0.0038(9)
C8 0.0652(16) 0.104(2) 0.0641(16) -0.0110(16) -0.0066(13) 0.0148(15)
C9 0.070(2) 0.147(4) 0.083(2) -0.015(2) 0.0101(17) 0.017(2)
C10 0.0522(16) 0.119(3) 0.097(2) -0.0114(17) 0.0008(15) -0.016(2)
C11 0.0547(15) 0.0779(19) 0.101(2) -0.0042(13) -0.0273(15) -0.0097(16)
C12 0.0552(13) 0.0718(16) 0.0704(16) -0.0115(12) -0.0209(12) 0.0009(13)
C13 0.0493(11) 0.0510(12) 0.0467(11) -0.0141(9) -0.0154(9) 0.0015(9)
C14 0.0520(12) 0.0628(14) 0.0592(13) -0.0119(11) -0.0141(10) -0.0016(11)
C15 0.0709(17) 0.0754(17) 0.0544(14) -0.0067(14) -0.0084(12) -0.0059(12)
C16 0.098(2) 0.098(2) 0.0699(18) -0.0111(18) -0.0294(17) -0.0303(16)
C17 0.082(2) 0.124(3) 0.104(2) -0.0247(19) -0.0369(19) -0.047(2)
C18 0.0538(14) 0.094(2) 0.0807(18) -0.0222(13) -0.0207(13) -0.0268(15)
C19 0.0613(13) 0.0573(13) 0.0598(13) -0.0253(11) -0.0293(11) 0.0110(10)
C20 0.0518(12) 0.0556(12) 0.0537(12) -0.0248(10) -0.0209(10) 0.0097(9)
C21 0.0630(14) 0.0603(14) 0.0540(13) -0.0191(11) -0.0186(11) 0.0046(10)
C22 0.0675(15) 0.0759(16) 0.0548(13) -0.0245(13) -0.0256(12) 0.0103(11)
C23 0.0539(13) 0.0700(15) 0.0641(14) -0.0253(11) -0.0274(11) 0.0212(11)
C24 0.0763(17) 0.0541(14) 0.0764(16) -0.0173(12) -0.0341(14) 0.0121(12)
C25 0.0744(16) 0.0598(14) 0.0597(14) -0.0200(12) -0.0299(12) 0.0048(11)
C26 0.0672(17) 0.093(2) 0.093(2) -0.0255(16) -0.0346(16) 0.0434(18)
P2 0.0597(4) 0.0537(4) 0.0591(4) -0.0149(3) -0.0224(3) -0.0037(3)
F1 0.1094(14) 0.0694(10) 0.1083(13) -0.0222(9) -0.0621(11) 0.0190(9)
F2 0.1015(12) 0.0924(12) 0.0683(10) -0.0162(10) -0.0227(9) -0.0241(9)
F3 0.0670(9) 0.0961(12) 0.0764(10) -0.0301(8) -0.0268(8) -0.0057(8)
F4 0.1001(13) 0.0765(11) 0.0825(11) -0.0139(9) -0.0327(9) 0.0193(9)
F5 0.0819(11) 0.0928(12) 0.0821(11) -0.0240(9) -0.0039(9) -0.0300(9)
F6 0.0745(10) 0.0766(11) 0.1397(16) -0.0268(9) -0.0427(11) -0.0143(10)
O3 0.146(4) 0.086(3) 0.093(3) -0.018(3) -0.056(3) 0.021(2)
C27 0.156(4) 0.117(3) 0.105(2) -0.061(3) -0.045(2) 0.018(2)
C28 0.156(4) 0.117(3) 0.105(2) -0.061(3) -0.045(2) 0.018(2)
C29 0.156(4) 0.117(3) 0.105(2) -0.061(3) -0.045(2) 0.018(2)
C30 0.156(4) 0.117(3) 0.105(2) -0.061(3) -0.045(2) 0.018(2)
O3' 0.125(5) 0.098(4) 0.123(5) -0.012(4) -0.062(4) 0.043(4)
C27' 0.125(5) 0.098(4) 0.123(5) -0.012(4) -0.062(4) 0.043(4)
C28' 0.125(5) 0.098(4) 0.123(5) -0.012(4) -0.062(4) 0.043(4)
C29' 0.125(5) 0.098(4) 0.123(5) -0.012(4) -0.062(4) 0.043(4)
C30' 0.125(5) 0.098(4) 0.123(5) -0.012(4) -0.062(4) 0.043(4)

loop_
_atom_type_symbol
_atom_type_description
_atom_type_scat_dispersion_real
_atom_type_scat_dispersion_imag
_atom_type_scat_source
C C 0.0033 0.0016 'International Tables Vol C Tables 4.2.6.8 and 6.1.1.4'
H H 0.0000 0.0000 'International Tables Vol C Tables 4.2.6.8 and 6.1.1.4'
F F 0.0171 0.0103 'International Tables Vol C Tables 4.2.6.8 and 6.1.1.4'
O O 0.0106 0.0060 'International Tables Vol C Tables 4.2.6.8 and 6.1.1.4'
P P 0.1023 0.0942 'International Tables Vol C Tables 4.2.6.8 and 6.1.1.4'

loop_
_geom_angle_atom_site_label_1
_geom_angle_atom_site_label_2
_geom_angle_atom_site_label_3
_geom_angle
C1 P1 C19 106.09(10)
C7 P1 C1 110.78(10)
C7 P1 C13 110.72(10)
C7 P1 C19 111.29(11)
C13 P1 C1 109.01(10)
C13 P1 C19 108.83(11)
C26 O1 H1 111.1
C2 C1 P1 120.31(17)
C2 C1 C6 119.7(2)
C6 C1 P1 120.03(17)
C1 C2 H2 120.1
C1 C2 C3 119.8(2)
C3 C2 H2 120.1
C2 C3 H3 120.0
C4 C3 C2 119.9(2)
C4 C3 H3 120.0
C3 C4 H4 119.7
C5 C4 C3 120.6(2)
C5 C4 H4 119.7
C4 C5 H5 120.0
C4 C5 C6 120.1(2)
C6 C5 H5 120.0
C1 C6 H6 120.0
C5 C6 C1 120.0(2)
C5 C6 H6 120.0
C8 C7 P1 119.9(2)
C8 C7 C12 119.2(2)
C12 C7 P1 120.91(18)
C7 C8 H8 120.2
C7 C8 C9 119.7(3)
C9 C8 H8 120.2
C8 C9 H9 119.4
C10 C9 C8 121.1(3)
C10 C9 H9 119.4
C9 C10 H10 119.9
C9 C10 C11 120.2(3)
C11 C10 H10 119.9
C10 C11 H11 119.9
C10 C11 C12 120.2(3)
C12 C11 H11 119.9
C7 C12 H12 120.2
C11 C12 C7 119.5(3)
C11 C12 H12 120.2
C14 C13 P1 118.54(17)
C18 C13 P1 122.38(18)
C18 C13 C14 119.0(2)
C13 C14 H14 119.8
C15 C14 C13 120.5(2)
C15 C14 H14 119.8
C14 C15 H15 120.1
C16 C15 C14 119.8(3)
C16 C15 H15 120.1
C15 C16 H16 119.7
C17 C16 C15 120.5(3)
C17 C16 H16 119.7
C16 C17 H17 119.7
C16 C17 C18 120.7(3)
C18 C17 H17 119.7
C13 C18 H18 120.3
C17 C18 C13 119.4(3)
C17 C18 H18 120.3
P1 C19 H19A 107.5
P1 C19 H19B 107.5
H19A C19 H19B 107.0
C20 C19 P1 119.25(15)
C20 C19 H19A 107.5
C20 C19 H19B 107.5
C21 C20 C19 122.0(2)
C25 C20 C19 118.9(2)
C25 C20 C21 118.8(2)
C20 C21 H21 119.7
C22 C21 C20 120.6(2)
C22 C21 H21 119.7
C21 C22 H22 119.7
C23 C22 C21 120.6(2)
C23 C22 H22 119.7
C22 C23 C24 119.2(2)
C22 C23 C26 118.7(3)
C24 C23 C26 122.1(3)
C23 C24 H24 119.8
C23 C24 C25 120.3(2)
C25 C24 H24 119.8
C20 C25 C24 120.4(2)
C20 C25 H25 119.8
C24 C25 H25 119.8
O1 C26 C23 115.5(3)
O2 C26 O1 123.0(3)
O2 C26 C23 121.4(3)
F1 P2 F3 88.66(9)
F2 P2 F1 89.58(10)
F2 P2 F3 90.19(10)
F2 P2 F4 89.45(10)
F2 P2 F5 179.23(10)
F4 P2 F1 178.46(11)
F4 P2 F3 90.14(10)
F4 P2 F5 90.96(10)
F5 P2 F1 89.99(11)
F5 P2 F3 89.16(9)
F6 P2 F1 90.23(10)
F6 P2 F2 90.03(10)
F6 P2 F3 178.87(10)
F6 P2 F4 90.97(10)
F6 P2 F5 90.61(10)
C27 O3 C30 110.7(5)
O3 C27 H27 126.4
O3 C27 C28 107.2(4)
C28 C27 H27 126.4
C27 C28 H28A 110.4
C27 C28 H28B 110.4
H28A C28 H28B 108.6
C29 C28 C27 106.5(4)
C29 C28 H28A 110.4
C29 C28 H28B 110.4
C28 C29 H29A 110.6
C28 C29 H29B 110.6
C28 C29 C30 105.7(4)
H29A C29 H29B 108.7
C30 C29 H29A 110.6
C30 C29 H29B 110.6
O3 C30 C29 107.1(4)
O3 C30 H30A 110.3
O3 C30 H30B 110.3
C29 C30 H30A 110.3
C29 C30 H30B 110.3
H30A C30 H30B 108.5
C30' O3' C27' 107.1(9)
O3' C27' H27A 109.5
O3' C27' H27B 109.5
O3' C27' C28' 110.7(10)
H27A C27' H27B 108.1
C28' C27' H27A 109.5
C28' C27' H27B 109.5
C27' C28' H28C 112.1
C27' C28' H28D 112.1
C27' C28' C29' 98.4(10)
H28C C28' H28D 109.7
C29' C28' H28C 112.1
C29' C28' H28D 112.1
C28' C29' H29C 111.3
C28' C29' H29D 111.3
C28' C29' C30' 102.4(10)
H29C C29' H29D 109.2
C30' C29' H29C 111.3
C30' C29' H29D 111.3
O3' C30' C29' 103.7(10)
O3' C30' H30' 128.1
C29' C30' H30' 128.1

loop_
_geom_bond_atom_site_label_1
_geom_bond_atom_site_label_2
_geom_bond_distance
P1 C1 1.793(2)
P1 C7 1.785(2)
P1 C13 1.787(2)
P1 C19 1.811(2)
O1 H1 0.803(18)
O1 C26 1.270(4)
O2 C26 1.223(4)
C1 C2 1.382(3)
C1 C6 1.391(3)
C2 H2 0.9300
C2 C3 1.389(3)
C3 H3 0.9300
C3 C4 1.377(4)
C4 H4 0.9300
C4 C5 1.369(4)
C5 H5 0.9300
C5 C6 1.380(3)
C6 H6 0.9300
C7 C8 1.381(4)
C7 C12 1.394(3)
C8 H8 0.9300
C8 C9 1.381(4)
C9 H9 0.9300
C9 C10 1.349(5)
C10 H10 0.9300
C10 C11 1.368(5)
C11 H11 0.9300
C11 C12 1.388(4)
C12 H12 0.9300
C13 C14 1.396(3)
C13 C18 1.384(3)
C14 H14 0.9300
C14 C15 1.367(3)
C15 H15 0.9300
C15 C16 1.367(4)
C16 H16 0.9300
C16 C17 1.361(5)
C17 H17 0.9300
C17 C18 1.382(4)
C18 H18 0.9300
C19 H19A 0.9700
C19 H19B 0.9700
C19 C20 1.510(3)
C20 C21 1.389(3)
C20 C25 1.382(3)
C21 H21 0.9300
C21 C22 1.382(3)
C22 H22 0.9300
C22 C23 1.377(4)
C23 C24 1.385(4)
C23 C26 1.493(4)
C24 H24 0.9300
C24 C25 1.390(3)
C25 H25 0.9300
P2 F1 1.5956(17)
P2 F2 1.5815(17)
P2 F3 1.6016(16)
P2 F4 1.5849(17)
P2 F5 1.5858(17)
P2 F6 1.5796(16)
O3 C27 1.384(6)
O3 C30 1.404(6)
C27 H27 0.9300
C27 C28 1.462(7)
C28 H28A 0.9700
C28 H28B 0.9700
C28 C29 1.456(8)
C29 H29A 0.9700
C29 H29B 0.9700
C29 C30 1.482(7)
C30 H30A 0.9700
C30 H30B 0.9700
O3' C27' 1.416(12)
O3' C30' 1.382(13)
C27' H27A 0.9700
C27' H27B 0.9700
C27' C28' 1.488(13)
C28' H28C 0.9700
C28' H28D 0.9700
C28' C29' 1.490(14)
C29' H29C 0.9700
C29' H29D 0.9700
C29' C30' 1.523(13)
C30' H30' 0.9300

loop_
_geom_hbond_atom_site_label_D
_geom_hbond_atom_site_label_H
_geom_hbond_atom_site_label_A
_geom_hbond_site_symmetry_A
_geom_hbond_distance_DH
_geom_hbond_distance_HA
_geom_hbond_distance_DA
_geom_hbond_angle_DHA
_geom_hbond_publ_flag
O1 H1 O3 . 0.80 1.91 2.654(4) 154.3 yes
O1 H1 O3' . 0.80 2.42 2.997(10) 129.2 yes
C3 H3 F4 2_676 0.93 2.82 3.467(3) 127.8 yes
C3 H3 F6 2_676 0.93 2.54 3.468(3) 172.1 yes
C4 H4 F2 1_554 0.93 2.80 3.497(3) 132.5 yes
C6 H6 F1 2_666 0.93 2.62 3.360(3) 136.9 yes
C10 H10 F1 2_766 0.93 2.57 3.410(4) 150.3 yes
C11 H11 F6 2_766 0.93 2.83 3.479(3) 127.5 yes
C15 H15 F4 . 0.93 2.56 3.219(3) 128.6 yes
C17 H17 O1 1_565 0.93 2.71 3.402(4) 131.4 yes
C19 H19B F3 2_666 0.97 2.42 3.380(3) 172.2 yes
C19 H19B F5 2_666 0.97 2.54 3.275(3) 132.0 yes
C30 H30A O2 . 0.97 2.66 3.323(8) 125.6 yes
C28' H28C F3 1_645 0.97 2.59 3.385(18) 139.4 yes

_cod_database_fobs_code 1552756
